data_4067644
loop_
_publ_author_name
'Uhl, Werner'
'Hepp, Alexander'
'Westenberg, Hauke'
'Zemke, Sarina'
'W\"urthwein, Ernst-Ulrich'
'Hellmann, Johannes'

_publ_section_title
;
 Hydroalumination and Hydrogallation of
 1,2-Bis(trimethylsilylethynyl)benzene: Formation of Molecular Capsules
 and C&#x2212;C Bond Activation
;
_journal_issue 6
_journal_name_full Organometallics
_journal_page_first 1406
_journal_paper_doi 10.1021/om901058a
_journal_volume 29
_journal_year 2010
_chemical_formula_sum 'C30 H46 Al2 Si2'
_chemical_formula_weight 516.81
_chemical_name_systematic
; 
 ? 
;
_space_group_IT_number 2
_symmetry_cell_setting triclinic
_symmetry_space_group_name_Hall '-P 1'
_symmetry_space_group_name_H-M 'P -1'
_atom_sites_solution_hydrogens geom
_atom_sites_solution_primary direct
_atom_sites_solution_secondary difmap
_audit_creation_method SHELXL-97
_cell_angle_alpha 95.7700(10)
_cell_angle_beta 99.9540(10)
_cell_angle_gamma 118.9070(10)
_cell_formula_units_Z 1
_cell_length_a 9.1789(7)
_cell_length_b 9.3838(7)
_cell_length_c 10.8102(13)
_cell_measurement_reflns_used 3167
_cell_measurement_temperature 153(2)
_cell_measurement_theta_max 30.132
_cell_measurement_theta_min 2.538
_cell_volume 784.32(13)
_computing_cell_refinement 'Bruker SAINT+'
_computing_data_collection 'Bruker SMART'
_computing_data_reduction 'Bruker SHELXTL'
_computing_molecular_graphics 'Bruker SHELXTL'
_computing_publication_material 'Bruker SHELXTL'
_computing_structure_refinement 'SHELXL-97 (Sheldrick, 1997)'
_computing_structure_solution 'SHELXS-97 (Sheldrick, 1990)'
_diffrn_ambient_temperature 153(2)
_diffrn_measured_fraction_theta_full 0.912
_diffrn_measured_fraction_theta_max 0.912
_diffrn_measurement_device_type 'CCD area detector'
_diffrn_measurement_method 'omega scans'
_diffrn_radiation_monochromator graphite
_diffrn_radiation_source 'rotating anode'
_diffrn_radiation_type MoK\a
_diffrn_radiation_wavelength 0.71073
_diffrn_reflns_av_R_equivalents 0.0213
_diffrn_reflns_av_sigmaI/netI 0.0361
_diffrn_reflns_limit_h_max 13
_diffrn_reflns_limit_h_min -13
_diffrn_reflns_limit_k_max 13
_diffrn_reflns_limit_k_min -13
_diffrn_reflns_limit_l_max 15
_diffrn_reflns_limit_l_min -15
_diffrn_reflns_number 9820
_diffrn_reflns_theta_full 31.96
_diffrn_reflns_theta_max 31.96
_diffrn_reflns_theta_min 1.96
_exptl_absorpt_coefficient_mu 0.185
_exptl_absorpt_correction_T_max 0.9945
_exptl_absorpt_correction_T_min 0.9763
_exptl_absorpt_correction_type empirical
_exptl_absorpt_process_details SADABS
_exptl_crystal_colour colourless
_exptl_crystal_density_diffrn 1.094
_exptl_crystal_density_method 'not measured'
_exptl_crystal_description Plate
_exptl_crystal_F_000 280
_exptl_crystal_size_max 0.13
_exptl_crystal_size_mid 0.12
_exptl_crystal_size_min 0.03
_refine_diff_density_max 0.391
_refine_diff_density_min -0.222
_refine_diff_density_rms 0.052
_refine_ls_extinction_method none
_refine_ls_goodness_of_fit_ref 1.046
_refine_ls_hydrogen_treatment constr
_refine_ls_matrix_type full
_refine_ls_number_parameters 160
_refine_ls_number_reflns 4937
_refine_ls_number_restraints 0
_refine_ls_restrained_S_all 1.046
_refine_ls_R_factor_all 0.0558
_refine_ls_R_factor_gt 0.0402
_refine_ls_shift/su_max 0.001
_refine_ls_shift/su_mean 0.000
_refine_ls_structure_factor_coef Fsqd
_refine_ls_weighting_details 'calc w=1/[\s^2^(Fo^2^)+(0.0546P)^2^+0.1375P] where P=(Fo^2^+2Fc^2^)/3'
_refine_ls_weighting_scheme calc
_refine_ls_wR_factor_gt 0.1023
_refine_ls_wR_factor_ref 0.1110
_reflns_number_gt 3862
_reflns_number_total 4937
_reflns_threshold_expression >2sigma(I)
_cod_data_source_file om901058a_si_001.cif
_cod_data_source_block sad
_cod_depositor_comments
;
The following automatic conversions were performed:

'_symmetry_cell_setting' value 'Triclinic' changed to 'triclinic'
according to /home/saulius/struct/CIF-dictionaries/cif_core.dic
dictionary named 'cif_core.dic' version 2.4.1 from 2010-06-29.

Automatic conversion script
Id: cif_fix_values 1715 2011-07-08 13:25:40Z adriana 
;
_cod_original_sg_symbol_H-M P-1
_cod_database_code 4067644

loop_
_symmetry_equiv_pos_as_xyz
'x, y, z'
'-x, -y, -z'

loop_
_atom_site_label
_atom_site_type_symbol
_atom_site_fract_x
_atom_site_fract_y
_atom_site_fract_z
_atom_site_U_iso_or_equiv
_atom_site_adp_type
_atom_site_occupancy
_atom_site_symmetry_multiplicity
_atom_site_calc_flag
_atom_site_refinement_flags
Al1 Al 0.11600(5) 0.55836(4) 0.11135(3) 0.01801(10) Uani 1 1 d .
C11 C 0.27321(17) 0.48279(16) 0.18469(13) 0.0254(3) Uani 1 1 d .
C111 C 0.2559(2) 0.3338(2) 0.09863(17) 0.0419(4) Uani 1 1 d .
H11A H 0.2741 0.3597 0.0170 0.050 Uiso 1 1 calc R
H11B H 0.1426 0.2393 0.0862 0.050 Uiso 1 1 calc R
H11C H 0.3399 0.3084 0.1385 0.050 Uiso 1 1 calc R
C112 C 0.4569(2) 0.6287(2) 0.2080(2) 0.0571(6) Uani 1 1 d .
H11D H 0.5366 0.5969 0.2453 0.069 Uiso 1 1 calc R
H11E H 0.4718 0.7222 0.2656 0.069 Uiso 1 1 calc R
H11F H 0.4776 0.6587 0.1278 0.069 Uiso 1 1 calc R
C113 C 0.2411(3) 0.4378(3) 0.31318(19) 0.0600(6) Uani 1 1 d .
H11G H 0.3190 0.4036 0.3500 0.072 Uiso 1 1 calc R
H11H H 0.1247 0.3482 0.2996 0.072 Uiso 1 1 calc R
H11I H 0.2593 0.5331 0.3706 0.072 Uiso 1 1 calc R
Si1 Si 0.12132(5) 0.86852(4) 0.33462(3) 0.02457(10) Uani 1 1 d .
C121 C 0.3265(2) 1.06949(19) 0.40918(15) 0.0379(4) Uani 1 1 d .
H12A H 0.4186 1.0480 0.4330 0.045 Uiso 1 1 calc R
H12B H 0.3150 1.1230 0.4843 0.045 Uiso 1 1 calc R
H12C H 0.3513 1.1408 0.3486 0.045 Uiso 1 1 calc R
C122 C -0.0552(2) 0.9155(2) 0.29766(17) 0.0421(4) Uani 1 1 d .
H12D H -0.0281 0.9947 0.2432 0.050 Uiso 1 1 calc R
H12E H -0.0673 0.9610 0.3762 0.050 Uiso 1 1 calc R
H12F H -0.1611 0.8148 0.2546 0.050 Uiso 1 1 calc R
C123 C 0.0829(3) 0.7314(2) 0.45325(17) 0.0548(5) Uani 1 1 d .
H12G H -0.0302 0.6347 0.4229 0.066 Uiso 1 1 calc R
H12H H 0.0924 0.7914 0.5344 0.066 Uiso 1 1 calc R
H12I H 0.1669 0.6976 0.4636 0.066 Uiso 1 1 calc R
C1 C 0.13820(16) 0.77251(15) 0.18213(12) 0.0215(2) Uani 1 1 d .
C2 C 0.17719(17) 0.86475(15) 0.09150(12) 0.0236(3) Uani 1 1 d .
H2 H 0.1870 0.9720 0.1061 0.028 Uiso 1 1 calc R
C3 C 0.20518(16) 0.80592(15) -0.02909(12) 0.0209(2) Uani 1 1 d .
C4 C 0.14868(16) 0.63312(15) -0.06529(12) 0.0201(2) Uani 1 1 d .
C5 C 0.20979(16) 0.58847(16) -0.16435(12) 0.0244(3) Uani 1 1 d .
H5 H 0.1817 0.4749 -0.1870 0.029 Uiso 1 1 calc R
C6 C 0.30936(18) 0.70300(18) -0.23057(13) 0.0303(3) Uani 1 1 d .
H6 H 0.3485 0.6683 -0.2979 0.036 Uiso 1 1 calc R
C7 C 0.35161(18) 0.86724(18) -0.19881(14) 0.0324(3) Uani 1 1 d .
H7 H 0.4161 0.9457 -0.2467 0.039 Uiso 1 1 calc R
C8 C 0.30113(17) 0.91907(16) -0.09796(13) 0.0278(3) Uani 1 1 d .
H8 H 0.3326 1.0336 -0.0755 0.033 Uiso 1 1 calc R

loop_
_atom_site_aniso_label
_atom_site_aniso_U_11
_atom_site_aniso_U_22
_atom_site_aniso_U_33
_atom_site_aniso_U_23
_atom_site_aniso_U_13
_atom_site_aniso_U_12
Al1 0.02063(18) 0.01484(17) 0.01959(18) 0.00445(13) 0.00606(14) 0.00940(14)
C11 0.0255(6) 0.0225(6) 0.0300(7) 0.0067(5) 0.0043(5) 0.0143(5)
C111 0.0430(9) 0.0388(9) 0.0504(10) 0.0000(7) 0.0015(7) 0.0309(8)
C112 0.0263(8) 0.0342(9) 0.0970(16) 0.0129(9) -0.0043(9) 0.0117(7)
C113 0.0950(17) 0.0835(15) 0.0442(10) 0.0345(10) 0.0260(11) 0.0712(14)
Si1 0.0307(2) 0.02000(18) 0.02272(18) 0.00151(13) 0.00836(14) 0.01274(15)
C121 0.0339(8) 0.0345(8) 0.0348(8) -0.0064(6) 0.0041(6) 0.0137(7)
C122 0.0327(8) 0.0476(9) 0.0451(9) -0.0050(7) 0.0098(7) 0.0227(7)
C123 0.0978(16) 0.0367(9) 0.0313(8) 0.0097(7) 0.0253(9) 0.0322(10)
C1 0.0240(6) 0.0170(5) 0.0227(6) 0.0021(4) 0.0060(5) 0.0103(5)
C2 0.0279(6) 0.0165(5) 0.0256(6) 0.0030(5) 0.0059(5) 0.0113(5)
C3 0.0201(5) 0.0182(5) 0.0217(6) 0.0054(4) 0.0035(4) 0.0081(5)
C4 0.0203(5) 0.0182(5) 0.0221(6) 0.0055(4) 0.0069(4) 0.0094(5)
C5 0.0238(6) 0.0251(6) 0.0246(6) 0.0053(5) 0.0083(5) 0.0120(5)
C6 0.0280(7) 0.0354(7) 0.0262(7) 0.0076(6) 0.0127(5) 0.0131(6)
C7 0.0287(7) 0.0320(7) 0.0288(7) 0.0135(6) 0.0109(6) 0.0074(6)
C8 0.0278(7) 0.0205(6) 0.0271(7) 0.0084(5) 0.0048(5) 0.0063(5)

loop_
_atom_type_symbol
_atom_type_description
_atom_type_scat_dispersion_real
_atom_type_scat_dispersion_imag
_atom_type_scat_source
C C 0.0033 0.0016 'International Tables Vol C Tables 4.2.6.8 and 6.1.1.4'
H H 0.0000 0.0000 'International Tables Vol C Tables 4.2.6.8 and 6.1.1.4'
Al Al 0.0645 0.0514 'International Tables Vol C Tables 4.2.6.8 and 6.1.1.4'
Si Si 0.0817 0.0704 'International Tables Vol C Tables 4.2.6.8 and 6.1.1.4'

loop_
_geom_angle_atom_site_label_1
_geom_angle_atom_site_label_2
_geom_angle_atom_site_label_3
_geom_angle
_geom_angle_site_symmetry_1
_geom_angle_site_symmetry_3
C1 Al1 C11 123.86(6) . .
C1 Al1 C4 89.88(5) . .
C11 Al1 C4 114.22(5) . .
C1 Al1 C4 108.98(5) . 2_565
C11 Al1 C4 112.83(5) . 2_565
C4 Al1 C4 103.28(4) . 2_565
C1 Al1 Al1 105.15(4) . 2_565
C11 Al1 Al1 130.03(5) . 2_565
C4 Al1 Al1 51.91(4) . 2_565
C4 Al1 Al1 51.37(3) 2_565 2_565
C111 C11 C112 108.34(14) . .
C111 C11 C113 108.54(13) . .
C112 C11 C113 108.96(16) . .
C111 C11 Al1 114.37(10) . .
C112 C11 Al1 107.30(10) . .
C113 C11 Al1 109.22(10) . .
C11 C111 H11A 109.5 . .
C11 C111 H11B 109.5 . .
H11A C111 H11B 109.5 . .
C11 C111 H11C 109.5 . .
H11A C111 H11C 109.5 . .
H11B C111 H11C 109.5 . .
C11 C112 H11D 109.5 . .
C11 C112 H11E 109.5 . .
H11D C112 H11E 109.5 . .
C11 C112 H11F 109.5 . .
H11D C112 H11F 109.5 . .
H11E C112 H11F 109.5 . .
C11 C113 H11G 109.5 . .
C11 C113 H11H 109.5 . .
H11G C113 H11H 109.5 . .
C11 C113 H11I 109.5 . .
H11G C113 H11I 109.5 . .
H11H C113 H11I 109.5 . .
C123 Si1 C1 111.94(7) . .
C123 Si1 C122 110.44(10) . .
C1 Si1 C122 109.16(7) . .
C123 Si1 C121 107.92(9) . .
C1 Si1 C121 109.39(7) . .
C122 Si1 C121 107.89(8) . .
Si1 C121 H12A 109.5 . .
Si1 C121 H12B 109.5 . .
H12A C121 H12B 109.5 . .
Si1 C121 H12C 109.5 . .
H12A C121 H12C 109.5 . .
H12B C121 H12C 109.5 . .
Si1 C122 H12D 109.5 . .
Si1 C122 H12E 109.5 . .
H12D C122 H12E 109.5 . .
Si1 C122 H12F 109.5 . .
H12D C122 H12F 109.5 . .
H12E C122 H12F 109.5 . .
Si1 C123 H12G 109.5 . .
Si1 C123 H12H 109.5 . .
H12G C123 H12H 109.5 . .
Si1 C123 H12I 109.5 . .
H12G C123 H12I 109.5 . .
H12H C123 H12I 109.5 . .
C2 C1 Si1 117.50(9) . .
C2 C1 Al1 106.25(9) . .
Si1 C1 Al1 136.24(7) . .
C1 C2 C3 122.16(11) . .
C1 C2 H2 118.9 . .
C3 C2 H2 118.9 . .
C8 C3 C4 120.76(12) . .
C8 C3 C2 120.50(11) . .
C4 C3 C2 118.35(10) . .
C5 C4 C3 116.37(11) . .
C5 C4 Al1 132.76(9) . .
C3 C4 Al1 100.84(8) . .
C5 C4 Al1 103.41(8) . 2_565
C3 C4 Al1 122.81(9) . 2_565
Al1 C4 Al1 76.72(4) . 2_565
C6 C5 C4 122.32(12) . .
C6 C5 H5 118.8 . .
C4 C5 H5 118.8 . .
C7 C6 C5 119.61(13) . .
C7 C6 H6 120.2 . .
C5 C6 H6 120.2 . .
C6 C7 C8 120.24(12) . .
C6 C7 H7 119.9 . .
C8 C7 H7 119.9 . .
C7 C8 C3 120.41(13) . .
C7 C8 H8 119.8 . .
C3 C8 H8 119.8 . .

loop_
_geom_bond_atom_site_label_1
_geom_bond_atom_site_label_2
_geom_bond_distance
_geom_bond_site_symmetry_2
Al1 C1 1.9764(12) .
Al1 C11 1.9801(13) .
Al1 C4 2.1195(13) .
Al1 C4 2.1355(13) 2_565
Al1 Al1 2.6406(8) 2_565
C11 C111 1.522(2) .
C11 C112 1.527(2) .
C11 C113 1.528(2) .
C111 H11A 0.9599 .
C111 H11B 0.9599 .
C111 H11C 0.9599 .
C112 H11D 0.9599 .
C112 H11E 0.9599 .
C112 H11F 0.9599 .
C113 H11G 0.9599 .
C113 H11H 0.9599 .
C113 H11I 0.9599 .
Si1 C123 1.8637(17) .
Si1 C1 1.8648(13) .
Si1 C122 1.8659(16) .
Si1 C121 1.8678(16) .
C121 H12A 0.9599 .
C121 H12B 0.9599 .
C121 H12C 0.9599 .
C122 H12D 0.9599 .
C122 H12E 0.9599 .
C122 H12F 0.9599 .
C123 H12G 0.9599 .
C123 H12H 0.9599 .
C123 H12I 0.9599 .
C1 C2 1.3526(18) .
C2 C3 1.4759(17) .
C2 H2 0.9600 .
C3 C8 1.3924(17) .
C3 C4 1.4285(16) .
C4 C5 1.4077(17) .
C4 Al1 2.1355(13) 2_565
C5 C6 1.3906(18) .
C5 H5 0.9600 .
C6 C7 1.383(2) .
C6 H6 0.9600 .
C7 C8 1.388(2) .
C7 H7 0.9600 .
C8 H8 0.9600 .

loop_
_geom_torsion_atom_site_label_1
_geom_torsion_atom_site_label_2
_geom_torsion_atom_site_label_3
_geom_torsion_atom_site_label_4
_geom_torsion
_geom_torsion_site_symmetry_1
_geom_torsion_site_symmetry_4
C1 Al1 C11 C111 -167.32(10) . .
C4 Al1 C11 C111 -59.92(12) . .
C4 Al1 C11 C111 57.65(12) 2_565 .
Al1 Al1 C11 C111 -0.28(14) 2_565 .
C1 Al1 C11 C112 -47.14(14) . .
C4 Al1 C11 C112 60.27(13) . .
C4 Al1 C11 C112 177.84(12) 2_565 .
Al1 Al1 C11 C112 119.91(12) 2_565 .
C1 Al1 C11 C113 70.83(14) . .
C4 Al1 C11 C113 178.24(12) . .
C4 Al1 C11 C113 -64.19(13) 2_565 .
Al1 Al1 C11 C113 -122.12(12) 2_565 .
C123 Si1 C1 C2 -175.81(12) . .
C122 Si1 C1 C2 61.60(13) . .
C121 Si1 C1 C2 -56.25(13) . .
C123 Si1 C1 Al1 3.23(14) . .
C122 Si1 C1 Al1 -119.35(11) . .
C121 Si1 C1 Al1 122.80(11) . .
C11 Al1 C1 C2 114.37(10) . .
C4 Al1 C1 C2 -5.15(10) . .
C4 Al1 C1 C2 -109.17(9) 2_565 .
Al1 Al1 C1 C2 -55.38(10) 2_565 .
C11 Al1 C1 Si1 -64.75(12) . .
C4 Al1 C1 Si1 175.73(10) . .
C4 Al1 C1 Si1 71.71(11) 2_565 .
Al1 Al1 C1 Si1 125.50(9) 2_565 .
Si1 C1 C2 C3 175.85(9) . .
Al1 C1 C2 C3 -3.46(15) . .
C1 C2 C3 C8 -157.29(13) . .
C1 C2 C3 C4 15.68(19) . .
C8 C3 C4 C5 6.21(18) . .
C2 C3 C4 C5 -166.74(11) . .
C8 C3 C4 Al1 156.25(11) . .
C2 C3 C4 Al1 -16.70(13) . .
C8 C3 C4 Al1 -122.66(12) . 2_565
C2 C3 C4 Al1 64.39(14) . 2_565
C1 Al1 C4 C5 154.41(13) . .
C11 Al1 C4 C5 26.81(14) . .
C4 Al1 C4 C5 -96.10(13) 2_565 .
Al1 Al1 C4 C5 -96.10(13) 2_565 .
C1 Al1 C4 C3 11.95(8) . .
C11 Al1 C4 C3 -115.64(8) . .
C4 Al1 C4 C3 121.44(9) 2_565 .
Al1 Al1 C4 C3 121.44(9) 2_565 .
C1 Al1 C4 Al1 -109.49(5) . 2_565
C11 Al1 C4 Al1 122.92(5) . 2_565
C4 Al1 C4 Al1 0.0 2_565 2_565
C3 C4 C5 C6 -4.61(19) . .
Al1 C4 C5 C6 -142.70(12) . .
Al1 C4 C5 C6 133.11(12) 2_565 .
C4 C5 C6 C7 0.3(2) . .
C5 C6 C7 C8 2.7(2) . .
C6 C7 C8 C3 -1.0(2) . .
C4 C3 C8 C7 -3.6(2) . .
C2 C3 C8 C7 169.24(12) . .
